data_4302882
loop_
_publ_author_name
'Fabrice Pointillart'
'Olivier Maury'
'Yann Le Gal'
'St\'ephane Golhen'
'Olivier Cador'

_publ_contact_author_address
;Organom\'etalliques et Mat\'eriaux Mol\'eculaires
UMR 6226 CNRS-UR1 Sciences Chimiques de Rennes
Universit\'e de Rennes 1
35042, Rennes Cedex
France
;
_publ_contact_author_email lacene.ouahab@univ-rennes1.fr
_publ_contact_author_fax '+33(0)2 23 23 68 40'
_publ_contact_author_name Ouahab
_publ_contact_author_phone '+33(0)2 23 23 56 59'
_publ_section_title
;
4-(2-Tetrathiafulvalenyl-ethenyl)pyridine (TTF-CH=CH-Py) Radical
Cation Salts Containing Poly(\b-diketonate) Rare Earth Complexes:
Synthesis, Crystal Structure, Photoluminescent and Magnetic Properties
;
_journal_name_full 'Inorganic Chemistry'
_journal_page_first 7421
_journal_page_last 7429
_journal_paper_doi 10.1021/ic901052b
_journal_volume 48
_journal_year 2009
_chemical_formula_sum 'C51 H23 F30 La N2 O10 S8'
_chemical_formula_weight 1789.10
_chemical_name_systematic
;
 ?
;
_space_group_IT_number 15
_symmetry_cell_setting monoclinic
_symmetry_space_group_name_Hall '-C 2yc'
_symmetry_space_group_name_H-M 'C 1 2/c 1'
_atom_sites_solution_hydrogens geom
_atom_sites_solution_primary direct
_atom_sites_solution_secondary difmap
_audit_creation_method SHELXL-97
_cell_angle_alpha 90.00
_cell_angle_beta 115.236(2)
_cell_angle_gamma 90.00
_cell_formula_units_Z 8
_cell_length_a 36.2646(13)
_cell_length_b 19.0458(8)
_cell_length_c 22.0307(4)
_cell_measurement_reflns_used 25483
_cell_measurement_temperature 293(2)
_cell_measurement_theta_max 25.682
_cell_measurement_theta_min 0.998
_cell_volume 13764.1(8)
_computing_cell_refinement 'HKL Scalepack (Otwinowski & Minor 1997)'
_computing_data_collection 'Collect (Bruker AXS BV, 1997-2004)'
_computing_data_reduction 'HKL Denzo and Scalepack (Otwinowski & Minor 1997)'
_computing_structure_refinement 'SHELXL-97 (Sheldrick, 1997)'
_computing_structure_solution 'SIR-97 (Altomare al, 1999)'
_diffrn_ambient_temperature 293(2)
_diffrn_detector_area_resol_mean 9
_diffrn_measured_fraction_theta_full 0.943
_diffrn_measured_fraction_theta_max 0.943
_diffrn_measurement_device '95mm CCD camera on \k-goniostat'
_diffrn_measurement_device_type KappaCCD
_diffrn_measurement_method CCD
_diffrn_radiation_monochromator graphite
_diffrn_radiation_source 'fine-focus sealed tube'
_diffrn_radiation_type MoK\a
_diffrn_radiation_wavelength 0.71073
_diffrn_reflns_av_R_equivalents 0.0342
_diffrn_reflns_av_sigmaI/netI 0.0535
_diffrn_reflns_limit_h_max 44
_diffrn_reflns_limit_h_min -44
_diffrn_reflns_limit_k_max 23
_diffrn_reflns_limit_k_min -20
_diffrn_reflns_limit_l_max 26
_diffrn_reflns_limit_l_min -26
_diffrn_reflns_number 20651
_diffrn_reflns_theta_full 25.69
_diffrn_reflns_theta_max 25.69
_diffrn_reflns_theta_min 1.24
_exptl_absorpt_coefficient_mu 0.998
_exptl_absorpt_correction_type none
_exptl_crystal_colour blue
_exptl_crystal_density_diffrn 1.727
_exptl_crystal_density_method 'not measured'
_exptl_crystal_description block
_exptl_crystal_F_000 7024
_exptl_crystal_size_max 0.15
_exptl_crystal_size_mid 0.10
_exptl_crystal_size_min 0.10
_refine_diff_density_max 1.948
_refine_diff_density_min -1.004
_refine_diff_density_rms 0.138
_refine_ls_extinction_method none
_refine_ls_goodness_of_fit_ref 1.037
_refine_ls_hydrogen_treatment constr
_refine_ls_matrix_type full
_refine_ls_number_parameters 919
_refine_ls_number_reflns 12325
_refine_ls_number_restraints 0
_refine_ls_restrained_S_all 1.037
_refine_ls_R_factor_all 0.1139
_refine_ls_R_factor_gt 0.0764
_refine_ls_shift/su_max 0.001
_refine_ls_shift/su_mean 0.000
_refine_ls_structure_factor_coef Fsqd
_refine_ls_weighting_details 'calc w=1/[\s^2^(Fo^2^)+(0.1673P)^2^+38.9094P] where P=(Fo^2^+2Fc^2^)/3'
_refine_ls_weighting_scheme calc
_refine_ls_wR_factor_gt 0.2155
_refine_ls_wR_factor_ref 0.2598
_reflns_number_gt 8182
_reflns_number_total 12325
_reflns_threshold_expression >2sigma(I)
_cod_data_source_file ic901052b_si_002_2.cif
_cod_data_source_block La(hfac)5(ttfchchpy)2
_cod_database_code 4302882

loop_
_symmetry_equiv_pos_as_xyz
'x, y, z'
'-x, y, -z+1/2'
'x+1/2, y+1/2, z'
'-x+1/2, y+1/2, -z+1/2'
'-x, -y, -z'
'x, -y, z-1/2'
'-x+1/2, -y+1/2, -z'
'x+1/2, -y+1/2, z-1/2'

loop_
_atom_site_label
_atom_site_type_symbol
_atom_site_fract_x
_atom_site_fract_y
_atom_site_fract_z
_atom_site_U_iso_or_equiv
_atom_site_adp_type
_atom_site_occupancy
_atom_site_symmetry_multiplicity
_atom_site_calc_flag
_atom_site_refinement_flags
_atom_site_disorder_assembly
_atom_site_disorder_group
C1 C 0.2133(6) -0.0881(8) 0.8099(8) 0.133(6) Uani 1 1 d . . .
C2 C 0.1861(3) -0.0425(6) 0.7508(5) 0.078(3) Uani 1 1 d . . .
C3 C 0.1539(4) -0.0762(6) 0.6980(6) 0.100(4) Uani 1 1 d . . .
H3 H 0.1505 -0.1244 0.7002 0.119 Uiso 1 1 calc R . .
C4 C 0.1269(3) -0.0391(6) 0.6425(5) 0.076(3) Uani 1 1 d . . .
C5 C 0.0960(5) -0.0817(7) 0.5859(8) 0.119(5) Uani 1 1 d . . .
C6 C 0.0714(4) 0.0170(7) 0.7973(5) 0.090(3) Uani 1 1 d . . .
C7 C 0.1081(2) 0.0581(5) 0.8015(4) 0.0592(19) Uani 1 1 d . . .
C8 C 0.1344(3) 0.0846(5) 0.8660(5) 0.072(2) Uani 1 1 d . . .
H8 H 0.1267 0.0800 0.9010 0.086 Uiso 1 1 calc R . .
C9 C 0.1699(3) 0.1160(4) 0.8779(4) 0.0582(19) Uani 1 1 d . . .
C10 C 0.1962(4) 0.1404(7) 0.9495(5) 0.089(3) Uani 1 1 d . . .
C11 C 0.0099(3) 0.1464(8) 0.5868(6) 0.089(3) Uani 1 1 d . . .
C12 C 0.0503(2) 0.1664(5) 0.6424(4) 0.064(2) Uani 1 1 d . . .
C13 C 0.0497(2) 0.2071(5) 0.6961(4) 0.068(2) Uani 1 1 d . . .
H13 H 0.0247 0.2186 0.6959 0.081 Uiso 1 1 calc R . .
C14 C 0.0844(2) 0.2296(4) 0.7475(4) 0.0585(19) Uani 1 1 d . . .
C15 C 0.0789(3) 0.2760(6) 0.7989(6) 0.081(3) Uani 1 1 d . . .
C16 C 0.1205(5) 0.3593(6) 0.5996(7) 0.103(4) Uani 1 1 d . . .
C17 C 0.1470(3) 0.3123(5) 0.6563(4) 0.065(2) Uani 1 1 d . . .
C18 C 0.1729(4) 0.3459(5) 0.7159(5) 0.085(3) Uani 1 1 d . . .
H18 H 0.1719 0.3945 0.7190 0.102 Uiso 1 1 calc R . .
C19 C 0.2000(3) 0.3079(5) 0.7704(5) 0.070(2) Uani 1 1 d . . .
C20 C 0.2289(6) 0.3526(8) 0.8299(8) 0.128(6) Uani 1 1 d . . .
C21 C 0.1808(4) 0.0791(11) 0.5113(6) 0.121(5) Uani 1 1 d . . .
C22 C 0.1930(3) 0.1043(6) 0.5836(4) 0.073(2) Uani 1 1 d . . .
C23 C 0.2344(3) 0.1052(8) 0.6254(5) 0.096(4) Uani 1 1 d . . .
H23 H 0.2525 0.0923 0.6075 0.115 Uiso 1 1 calc R . .
C24 C 0.2499(3) 0.1239(6) 0.6912(5) 0.086(3) Uani 1 1 d . . .
C25 C 0.2952(4) 0.1332(14) 0.7286(9) 0.157(9) Uani 1 1 d . . .
C26 C -0.0946(3) 0.3250(7) 0.3785(7) 0.109(4) Uani 1 1 d . . .
H26 H -0.1190 0.3001 0.3612 0.131 Uiso 1 1 calc R . .
C27 C -0.0618(4) 0.2984(6) 0.4256(8) 0.117(5) Uani 1 1 d . . .
H27 H -0.0621 0.2532 0.4414 0.141 Uiso 1 1 calc R . .
C28 C -0.0392(3) 0.4153(6) 0.4004(5) 0.079(3) Uani 1 1 d . . .
C29 C -0.0162(3) 0.4669(6) 0.3941(5) 0.085(3) Uani 1 1 d . . .
C30 C 0.0096(3) 0.5824(8) 0.3683(6) 0.114(5) Uani 1 1 d . . .
H30 H 0.0116 0.6248 0.3489 0.137 Uiso 1 1 calc R . .
C31 C 0.0420(3) 0.5565(6) 0.4194(5) 0.084(3) Uani 1 1 d . . .
C32 C 0.0814(3) 0.5908(7) 0.4515(5) 0.088(3) Uani 1 1 d . . .
H32 H 0.0835 0.6359 0.4371 0.105 Uiso 1 1 calc R . .
C33 C 0.1140(3) 0.5640(6) 0.4988(5) 0.077(3) Uani 1 1 d . . .
H33 H 0.1122 0.5173 0.5095 0.093 Uiso 1 1 calc R . .
C34 C 0.1530(3) 0.5980(6) 0.5369(5) 0.075(3) Uani 1 1 d . . .
C35 C 0.1601(3) 0.6679(8) 0.5291(6) 0.117(5) Uani 1 1 d . . .
H35 H 0.1396 0.6940 0.4960 0.141 Uiso 1 1 calc R . .
C36 C 0.1964(3) 0.7003(7) 0.5687(5) 0.107(5) Uani 1 1 d . . .
H36 H 0.1998 0.7482 0.5649 0.128 Uiso 1 1 calc R . .
C37 C 0.2224(3) 0.5930(7) 0.6216(5) 0.089(3) Uani 1 1 d . . .
H37 H 0.2437 0.5671 0.6531 0.107 Uiso 1 1 calc R . .
C38 C 0.1851(3) 0.5605(6) 0.5825(5) 0.080(3) Uani 1 1 d . . .
H38 H 0.1821 0.5126 0.5875 0.096 Uiso 1 1 calc R . .
C39 C -0.1510(6) 0.5402(11) 0.1320(10) 0.151(7) Uani 1 1 d . . .
H39 H -0.1527 0.5845 0.1484 0.181 Uiso 1 1 calc R . .
C40 C -0.1842(7) 0.5098(10) 0.0770(12) 0.176(9) Uani 1 1 d . . .
H40 H -0.2087 0.5334 0.0533 0.211 Uiso 1 1 calc R . .
C41 C -0.1278(4) 0.4102(8) 0.1258(6) 0.101(4) Uani 1 1 d . . .
C42 C -0.1104(3) 0.3497(7) 0.1462(5) 0.093(4) Uani 1 1 d . . .
C43 C -0.1012(4) 0.2264(10) 0.1798(8) 0.129(6) Uani 1 1 d . . .
H43 H -0.1052 0.1791 0.1853 0.155 Uiso 1 1 calc R . .
C44 C -0.0762(5) 0.2534(7) 0.2170(6) 0.101(4) Uani 1 1 d . . .
C45 C -0.0421(4) 0.2080(9) 0.2788(5) 0.110(4) Uani 1 1 d . . .
H45 H -0.0462 0.1598 0.2786 0.132 Uiso 1 1 calc R . .
C46 C -0.0105(3) 0.2331(8) 0.3274(5) 0.101(4) Uani 1 1 d . . .
H46 H -0.0052 0.2809 0.3277 0.121 Uiso 1 1 calc R . .
C47 C 0.0190(3) 0.1874(7) 0.3846(4) 0.077(3) Uani 1 1 d . . .
C48 C 0.0173(3) 0.1165(7) 0.3918(5) 0.086(3) Uani 1 1 d . . .
H48 H -0.0033 0.0912 0.3583 0.103 Uiso 1 1 calc R . .
C49 C 0.0447(3) 0.0814(6) 0.4460(5) 0.087(3) Uani 1 1 d . . .
H49 H 0.0419 0.0332 0.4493 0.105 Uiso 1 1 calc R . .
C50 C 0.0798(3) 0.1837(7) 0.4896(5) 0.090(3) Uani 1 1 d . . .
H50 H 0.1015 0.2067 0.5233 0.108 Uiso 1 1 calc R . .
C51 C 0.0525(3) 0.2217(7) 0.4356(5) 0.084(3) Uani 1 1 d . . .
H51 H 0.0562 0.2697 0.4328 0.100 Uiso 1 1 calc R . .
O1 O 0.19450(19) 0.0207(3) 0.7554(3) 0.0737(17) Uani 1 1 d . . .
O2 O 0.12443(18) 0.0244(3) 0.6331(3) 0.0680(15) Uani 1 1 d . . .
O3 O 0.11249(16) 0.0617(3) 0.7498(3) 0.0607(13) Uani 1 1 d . . .
O4 O 0.18525(16) 0.1281(3) 0.8380(3) 0.0590(13) Uani 1 1 d . . .
O5 O 0.08081(16) 0.1498(3) 0.6330(3) 0.0599(14) Uani 1 1 d . . .
O6 O 0.12067(15) 0.2197(3) 0.7576(3) 0.0567(13) Uani 1 1 d . . .
O7 O 0.14417(17) 0.2488(3) 0.6436(3) 0.0640(14) Uani 1 1 d . . .
O8 O 0.20396(17) 0.2434(3) 0.7787(3) 0.0668(15) Uani 1 1 d . . .
O9 O 0.16444(17) 0.1204(3) 0.5975(3) 0.0617(14) Uani 1 1 d . . .
O10 O 0.23040(17) 0.1375(3) 0.7253(3) 0.0711(17) Uani 1 1 d . . .
F1 F 0.2532(4) -0.0753(6) 0.8234(7) 0.198(6) Uani 1 1 d . . .
F2 F 0.2117(5) -0.1514(5) 0.7996(7) 0.262(10) Uani 1 1 d . . .
F3 F 0.2135(7) -0.0706(9) 0.8626(6) 0.279(11) Uani 1 1 d . . .
F4 F 0.0642(5) -0.0849(16) 0.5853(11) 0.41(2) Uani 1 1 d . . .
F5 F 0.1074(7) -0.1445(7) 0.5798(8) 0.306(14) Uani 1 1 d . . .
F6 F 0.0904(5) -0.0646(6) 0.5285(6) 0.231(8) Uani 1 1 d . . .
F7 F 0.0804(4) -0.0471(6) 0.8163(9) 0.238(8) Uani 1 1 d . . .
F8 F 0.0438(3) 0.0094(7) 0.7379(5) 0.196(6) Uani 1 1 d . . .
F9 F 0.0543(3) 0.0361(8) 0.8326(6) 0.209(7) Uani 1 1 d . . .
F10 F 0.2291(3) 0.1005(6) 0.9767(4) 0.147(3) Uani 1 1 d . . .
F11 F 0.1779(3) 0.1400(5) 0.9899(4) 0.138(3) Uani 1 1 d . . .
F12 F 0.2099(3) 0.2040(4) 0.9513(3) 0.129(3) Uani 1 1 d . . .
F13 F 0.0096(3) 0.0771(6) 0.5740(6) 0.180(5) Uani 1 1 d . . .
F14 F -0.0216(2) 0.1560(7) 0.5980(4) 0.185(5) Uani 1 1 d . . .
F15 F 0.0029(2) 0.1730(6) 0.5297(4) 0.137(3) Uani 1 1 d . . .
F16 F 0.1107(3) 0.2797(7) 0.8547(5) 0.201(6) Uani 1 1 d . . .
F17 F 0.0732(6) 0.3376(6) 0.7848(6) 0.250(9) Uani 1 1 d . . .
F18 F 0.0497(4) 0.2597(9) 0.8126(7) 0.243(8) Uani 1 1 d . . .
F19 F 0.0819(3) 0.3426(5) 0.5780(7) 0.190(6) Uani 1 1 d . . .
F20 F 0.1264(5) 0.3486(6) 0.5458(5) 0.197(6) Uani 1 1 d . . .
F21 F 0.1226(3) 0.4247(4) 0.6107(4) 0.169(5) Uani 1 1 d . . .
F22 F 0.2300(4) 0.3318(5) 0.8856(4) 0.161(4) Uani 1 1 d . . .
F23 F 0.2685(3) 0.3347(7) 0.8404(6) 0.187(5) Uani 1 1 d . . .
F24 F 0.2262(4) 0.4181(4) 0.8237(5) 0.195(6) Uani 1 1 d . . .
F25 F 0.1554(5) 0.0243(8) 0.5006(6) 0.221(7) Uani 1 1 d . . .
F26 F 0.1563(4) 0.1215(7) 0.4671(4) 0.185(5) Uani 1 1 d . . .
F27 F 0.2072(3) 0.0535(7) 0.4975(4) 0.178(5) Uani 1 1 d . . .
F28 F 0.3075(3) 0.1721(10) 0.7794(6) 0.216(7) Uani 1 1 d . . .
F29 F 0.3145(3) 0.1403(11) 0.6957(6) 0.308(12) Uani 1 1 d . . .
F30 F 0.3092(3) 0.0680(10) 0.7643(8) 0.255(9) Uani 1 1 d . . .
S1 S -0.09149(7) 0.40612(18) 0.35011(15) 0.0907(8) Uani 1 1 d . . .
S2 S -0.01786(9) 0.34717(17) 0.45820(18) 0.0977(9) Uani 1 1 d . . .
S3 S -0.03563(9) 0.5377(2) 0.33835(18) 0.1274(15) Uani 1 1 d . . .
S4 S 0.03590(8) 0.47418(18) 0.44796(17) 0.1032(10) Uani 1 1 d . . .
S5 S -0.17538(11) 0.4217(2) 0.05660(17) 0.1127(11) Uani 1 1 d . . .
S6 S -0.10691(14) 0.4898(3) 0.1669(2) 0.1347(14) Uani 1 1 d . . .
S7 S -0.13502(11) 0.2711(2) 0.10731(17) 0.1178(12) Uani 1 1 d . . .
S8 S -0.06368(11) 0.3369(2) 0.21479(17) 0.1118(11) Uani 1 1 d . . .
La1 La 0.156728(11) 0.13586(2) 0.709566(18) 0.04587(18) Uani 1 1 d . . .
N1 N 0.2271(2) 0.6608(6) 0.6135(4) 0.092(3) Uani 1 1 d . . .
N2 N 0.0754(3) 0.1145(5) 0.4942(4) 0.082(2) Uani 1 1 d . . .

loop_
_atom_site_aniso_label
_atom_site_aniso_U_11
_atom_site_aniso_U_22
_atom_site_aniso_U_33
_atom_site_aniso_U_23
_atom_site_aniso_U_13
_atom_site_aniso_U_12
C1 0.165(16) 0.080(9) 0.099(11) 0.007(7) 0.003(10) 0.035(9)
C2 0.080(6) 0.076(7) 0.068(6) 0.001(5) 0.022(5) 0.018(5)
C3 0.129(10) 0.061(6) 0.102(9) 0.001(5) 0.042(8) -0.011(6)
C4 0.080(6) 0.072(6) 0.067(6) -0.007(4) 0.022(5) -0.017(5)
C5 0.142(13) 0.070(8) 0.099(10) -0.006(6) 0.008(8) -0.049(8)
C6 0.096(8) 0.111(9) 0.065(6) -0.005(5) 0.036(6) -0.041(7)
C7 0.057(5) 0.068(5) 0.052(5) 0.005(3) 0.022(4) 0.000(4)
C8 0.076(6) 0.081(6) 0.062(5) 0.002(4) 0.034(5) -0.011(5)
C9 0.062(5) 0.063(5) 0.039(4) 0.002(3) 0.011(3) 0.003(4)
C10 0.106(9) 0.107(9) 0.051(6) -0.017(5) 0.030(6) -0.022(7)
C11 0.048(5) 0.145(12) 0.063(7) -0.007(6) 0.012(4) -0.005(6)
C12 0.046(4) 0.087(6) 0.051(5) 0.011(4) 0.012(3) 0.002(4)
C13 0.033(4) 0.101(7) 0.063(5) -0.005(4) 0.015(3) 0.010(4)
C14 0.054(5) 0.059(5) 0.061(5) 0.004(3) 0.023(4) 0.011(4)
C15 0.065(6) 0.087(8) 0.092(7) -0.020(5) 0.033(5) 0.009(5)
C16 0.120(11) 0.056(7) 0.102(10) 0.022(6) 0.017(8) -0.007(6)
C17 0.058(5) 0.061(5) 0.065(5) 0.002(4) 0.017(4) -0.007(4)
C18 0.097(8) 0.057(5) 0.079(7) 0.006(4) 0.015(5) -0.006(5)
C19 0.065(5) 0.066(6) 0.070(6) -0.012(4) 0.019(4) -0.014(4)
C20 0.131(14) 0.108(12) 0.088(11) -0.005(7) -0.006(9) -0.026(9)
C21 0.091(8) 0.214(18) 0.050(7) -0.034(8) 0.024(6) 0.002(10)
C22 0.065(5) 0.098(7) 0.054(5) -0.009(4) 0.025(4) 0.009(5)
C23 0.045(5) 0.185(12) 0.059(6) -0.014(6) 0.024(4) 0.010(6)
C24 0.053(5) 0.132(10) 0.073(7) 0.000(6) 0.026(5) 0.007(5)
C25 0.051(7) 0.33(3) 0.091(11) -0.031(13) 0.032(7) 0.010(11)
C26 0.050(6) 0.116(10) 0.130(10) -0.021(8) 0.008(6) -0.026(6)
C27 0.078(8) 0.076(8) 0.169(13) 0.002(8) 0.026(8) -0.007(6)
C28 0.043(4) 0.097(7) 0.081(6) -0.010(5) 0.012(4) -0.001(5)
C29 0.043(4) 0.107(8) 0.081(6) 0.004(5) 0.004(4) -0.014(5)
C30 0.066(6) 0.159(13) 0.078(7) 0.038(7) -0.008(5) -0.028(7)
C31 0.051(5) 0.123(9) 0.061(6) 0.008(5) 0.008(4) -0.012(5)
C32 0.074(6) 0.110(9) 0.070(6) 0.009(5) 0.021(5) -0.026(6)
C33 0.051(5) 0.105(8) 0.062(5) 0.010(5) 0.010(4) -0.011(5)
C34 0.050(5) 0.100(7) 0.064(5) 0.007(5) 0.015(4) -0.014(5)
C35 0.067(7) 0.146(11) 0.093(8) 0.054(8) -0.010(6) -0.035(7)
C36 0.057(5) 0.129(10) 0.088(7) 0.056(7) -0.014(5) -0.024(6)
C37 0.050(5) 0.123(10) 0.070(6) 0.006(6) 0.001(4) 0.001(6)
C38 0.063(5) 0.091(7) 0.066(6) 0.003(5) 0.008(4) -0.011(5)
C39 0.132(14) 0.163(17) 0.132(14) 0.010(12) 0.032(11) 0.039(13)
C40 0.19(2) 0.155(17) 0.23(2) 0.090(17) 0.14(2) 0.071(16)
C41 0.079(7) 0.147(12) 0.074(7) 0.018(7) 0.030(6) 0.008(8)
C42 0.081(7) 0.141(11) 0.045(5) 0.007(5) 0.014(4) 0.046(7)
C43 0.070(7) 0.177(16) 0.124(12) 0.083(11) 0.027(7) 0.039(9)
C44 0.135(11) 0.107(9) 0.072(8) -0.028(6) 0.054(7) -0.053(9)
C45 0.080(7) 0.180(14) 0.061(7) 0.016(7) 0.021(5) 0.026(8)
C46 0.050(5) 0.188(13) 0.060(6) -0.026(6) 0.019(4) -0.008(6)
C47 0.057(5) 0.120(9) 0.044(5) -0.001(5) 0.011(4) 0.006(5)
C48 0.066(6) 0.133(10) 0.046(6) -0.007(5) 0.012(4) 0.006(6)
C49 0.083(7) 0.100(8) 0.054(6) -0.011(5) 0.007(5) 0.010(6)
C50 0.062(6) 0.138(11) 0.053(6) -0.014(6) 0.009(4) -0.002(6)
C51 0.064(6) 0.115(9) 0.063(6) -0.002(5) 0.019(4) 0.005(6)
O1 0.063(4) 0.066(4) 0.075(4) -0.010(3) 0.012(3) 0.013(3)
O2 0.070(4) 0.066(4) 0.059(3) -0.009(3) 0.018(3) -0.007(3)
O3 0.050(3) 0.078(4) 0.048(3) -0.003(2) 0.015(2) -0.005(3)
O4 0.049(3) 0.078(4) 0.042(3) -0.001(2) 0.012(2) 0.000(2)
O5 0.045(3) 0.083(4) 0.041(3) -0.006(2) 0.009(2) 0.003(3)
O6 0.041(3) 0.070(3) 0.054(3) -0.011(2) 0.016(2) 0.002(2)
O7 0.062(3) 0.065(4) 0.053(3) 0.004(2) 0.013(2) -0.006(3)
O8 0.058(3) 0.073(4) 0.060(3) -0.006(3) 0.015(3) -0.002(3)
O9 0.051(3) 0.082(4) 0.050(3) -0.003(2) 0.019(2) 0.000(3)
O10 0.044(3) 0.114(5) 0.050(3) -0.011(3) 0.015(2) 0.003(3)
F1 0.129(8) 0.177(11) 0.200(12) 0.063(8) -0.012(8) 0.053(8)
F2 0.281(17) 0.090(7) 0.235(14) 0.063(8) -0.062(12) 0.008(8)
F3 0.46(3) 0.283(17) 0.101(9) 0.085(9) 0.122(12) 0.198(17)
F4 0.187(13) 0.74(5) 0.38(2) -0.43(3) 0.184(16) -0.31(2)
F5 0.41(3) 0.123(10) 0.184(13) -0.049(8) -0.061(15) -0.050(12)
F6 0.309(18) 0.159(10) 0.104(8) -0.048(6) -0.027(9) -0.042(10)
F7 0.150(9) 0.139(9) 0.39(2) 0.083(11) 0.082(12) -0.050(7)
F8 0.116(6) 0.342(16) 0.116(7) -0.011(8) 0.035(5) -0.127(9)
F9 0.179(10) 0.280(15) 0.244(12) -0.132(11) 0.163(10) -0.132(10)
F10 0.115(6) 0.206(9) 0.067(5) -0.003(5) -0.013(4) 0.027(6)
F11 0.150(7) 0.212(9) 0.064(5) -0.047(4) 0.058(5) -0.070(6)
F12 0.179(8) 0.126(6) 0.069(4) -0.039(4) 0.042(4) -0.064(6)
F13 0.104(6) 0.143(8) 0.204(11) -0.039(7) -0.020(6) -0.043(6)
F14 0.041(3) 0.371(16) 0.126(7) -0.097(8) 0.020(4) -0.038(6)
F15 0.076(4) 0.231(10) 0.068(5) 0.010(5) -0.002(3) -0.006(5)
F16 0.155(8) 0.297(14) 0.116(7) -0.103(8) 0.026(6) 0.067(9)
F17 0.50(3) 0.096(7) 0.185(11) -0.004(7) 0.171(15) 0.097(11)
F18 0.206(10) 0.344(18) 0.272(13) -0.212(14) 0.191(11) -0.137(12)
F19 0.102(6) 0.124(7) 0.230(12) 0.041(7) -0.040(7) 0.005(5)
F20 0.280(16) 0.200(11) 0.114(8) 0.078(7) 0.086(9) 0.083(10)
F21 0.214(10) 0.082(5) 0.119(7) 0.019(4) -0.017(6) 0.007(6)
F22 0.218(11) 0.156(8) 0.076(6) -0.037(5) 0.032(6) -0.051(7)
F23 0.109(7) 0.232(12) 0.161(9) -0.038(8) 0.001(6) -0.067(8)
F24 0.256(13) 0.072(5) 0.139(8) -0.029(5) -0.029(7) -0.029(6)
F25 0.262(14) 0.267(15) 0.147(10) -0.132(11) 0.098(9) -0.106(13)
F26 0.221(12) 0.258(13) 0.053(5) 0.011(5) 0.037(6) 0.089(10)
F27 0.121(6) 0.320(14) 0.095(6) -0.072(7) 0.047(5) 0.049(8)
F28 0.073(5) 0.42(2) 0.136(9) -0.082(11) 0.032(5) -0.084(9)
F29 0.069(5) 0.75(4) 0.115(8) -0.052(12) 0.049(6) -0.072(10)
F30 0.081(6) 0.39(2) 0.214(14) -0.032(15) -0.016(7) 0.087(10)
S1 0.0470(12) 0.111(2) 0.0947(19) 0.0022(15) 0.0115(12) -0.0077(13)
S2 0.0645(16) 0.089(2) 0.109(2) -0.0029(15) 0.0072(14) -0.0025(13)
S3 0.0539(15) 0.172(4) 0.107(2) 0.048(2) -0.0128(14) -0.0240(18)
S4 0.0507(13) 0.110(2) 0.108(2) 0.0163(17) -0.0062(13) -0.0141(14)
S5 0.091(2) 0.140(3) 0.087(2) 0.0324(19) 0.0190(16) 0.020(2)
S6 0.125(3) 0.130(3) 0.139(3) 0.017(3) 0.046(3) -0.014(3)
S7 0.098(2) 0.132(3) 0.088(2) -0.0089(18) 0.0056(17) 0.019(2)
S8 0.082(2) 0.145(3) 0.087(2) 0.0040(19) 0.0157(15) 0.006(2)
La1 0.0353(2) 0.0588(3) 0.0369(3) -0.00358(16) 0.00896(17) 0.00102(18)
N1 0.056(5) 0.118(8) 0.078(6) 0.026(5) 0.006(4) -0.017(5)
N2 0.079(6) 0.105(7) 0.056(5) -0.013(4) 0.021(4) 0.009(5)

loop_
_atom_type_symbol
_atom_type_description
_atom_type_scat_dispersion_real
_atom_type_scat_dispersion_imag
_atom_type_scat_source
C C 0.0033 0.0016 'International Tables Vol C Tables 4.2.6.8 and 6.1.1.4'
H H 0.0000 0.0000 'International Tables Vol C Tables 4.2.6.8 and 6.1.1.4'
O O 0.0106 0.0060 'International Tables Vol C Tables 4.2.6.8 and 6.1.1.4'
F F 0.0171 0.0103 'International Tables Vol C Tables 4.2.6.8 and 6.1.1.4'
S S 0.1246 0.1234 'International Tables Vol C Tables 4.2.6.8 and 6.1.1.4'
La La -0.2871 2.4523 'International Tables Vol C Tables 4.2.6.8 and 6.1.1.4'
N N 0.0061 0.0033 'International Tables Vol C Tables 4.2.6.8 and 6.1.1.4'

loop_
_geom_angle_atom_site_label_1
_geom_angle_atom_site_label_2
_geom_angle_atom_site_label_3
_geom_angle
_geom_angle_site_symmetry_1
_geom_angle_site_symmetry_3
_geom_angle_publ_flag
F3 C1 F2 116(2) . . ?
F3 C1 F1 99.7(17) . . ?
F2 C1 F1 100.2(17) . . ?
F3 C1 C2 113.7(15) . . ?
F2 C1 C2 116.2(13) . . ?
F1 C1 C2 108.7(16) . . ?
O1 C2 C3 127.1(9) . . ?
O1 C2 C1 116.0(10) . . ?
C3 C2 C1 116.9(11) . . ?
C4 C3 C2 121.4(10) . . ?
O2 C4 C3 128.7(9) . . ?
O2 C4 C5 114.6(10) . . ?
C3 C4 C5 116.7(10) . . ?
F4 C5 F6 106(2) . . ?
F4 C5 F5 108.3(18) . . ?
F6 C5 F5 93.2(17) . . ?
F4 C5 C4 115.3(17) . . ?
F6 C5 C4 116.3(12) . . ?
F5 C5 C4 115.2(15) . . ?
F9 C6 F8 107.0(13) . . ?
F9 C6 F7 101.6(12) . . ?
F8 C6 F7 101.8(13) . . ?
F9 C6 C7 118.4(10) . . ?
F8 C6 C7 114.0(9) . . ?
F7 C6 C7 112.1(12) . . ?
O3 C7 C8 128.0(8) . . ?
O3 C7 C6 115.8(8) . . ?
C8 C7 C6 116.1(7) . . ?
C9 C8 C7 122.0(8) . . ?
O4 C9 C8 128.7(8) . . ?
O4 C9 C10 113.8(8) . . ?
C8 C9 C10 117.4(8) . . ?
F12 C10 F11 106.2(9) . . ?
F12 C10 F10 105.1(11) . . ?
F11 C10 F10 107.8(11) . . ?
F12 C10 C9 112.1(9) . . ?
F11 C10 C9 115.2(10) . . ?
F10 C10 C9 109.9(9) . . ?
F15 C11 F14 108.3(11) . . ?
F15 C11 F13 101.7(10) . . ?
F14 C11 F13 104.6(12) . . ?
F15 C11 C12 114.6(10) . . ?
F14 C11 C12 116.5(9) . . ?
F13 C11 C12 109.7(9) . . ?
O5 C12 C13 127.2(7) . . ?
O5 C12 C11 115.1(8) . . ?
C13 C12 C11 117.4(8) . . ?
C14 C13 C12 122.0(7) . . ?
O6 C14 C13 129.2(8) . . ?
O6 C14 C15 114.7(7) . . ?
C13 C14 C15 116.0(8) . . ?
F17 C15 F18 103.3(13) . . ?
F17 C15 F16 100.3(13) . . ?
F18 C15 F16 106.7(12) . . ?
F17 C15 C14 116.0(11) . . ?
F18 C15 C14 115.3(10) . . ?
F16 C15 C14 113.6(8) . . ?
F21 C16 F20 107.9(12) . . ?
F21 C16 F19 106.0(14) . . ?
F20 C16 F19 101.2(13) . . ?
F21 C16 C17 117.4(11) . . ?
F20 C16 C17 111.6(13) . . ?
F19 C16 C17 111.3(11) . . ?
O7 C17 C18 128.1(8) . . ?
O7 C17 C16 115.6(8) . . ?
C18 C17 C16 116.3(9) . . ?
C19 C18 C17 121.1(9) . . ?
O8 C19 C18 129.7(8) . . ?
O8 C19 C20 115.3(9) . . ?
C18 C19 C20 115.0(10) . . ?
F24 C20 F22 112.6(16) . . ?
F24 C20 F23 106.8(16) . . ?
F22 C20 F23 99.0(13) . . ?
F24 C20 C19 117.6(12) . . ?
F22 C20 C19 112.2(13) . . ?
F23 C20 C19 106.6(14) . . ?
F27 C21 F26 115.0(13) . . ?
F27 C21 F25 101.5(16) . . ?
F26 C21 F25 98.8(13) . . ?
F27 C21 C22 118.2(11) . . ?
F26 C21 C22 112.9(14) . . ?
F25 C21 C22 107.3(12) . . ?
O9 C22 C23 128.1(8) . . ?
O9 C22 C21 115.6(9) . . ?
C23 C22 C21 116.3(9) . . ?
C24 C23 C22 123.3(9) . . ?
O10 C24 C23 127.4(9) . . ?
O10 C24 C25 114.3(10) . . ?
C23 C24 C25 118.2(10) . . ?
F29 C25 F28 113.2(19) . . ?
F29 C25 F30 105.3(18) . . ?
F28 C25 F30 96.5(16) . . ?
F29 C25 C24 117.6(15) . . ?
F28 C25 C24 116.5(13) . . ?
F30 C25 C24 104.2(17) . . ?
C27 C26 S1 117.9(9) . . ?
C26 C27 S2 119.5(10) . . ?
C29 C28 S2 121.4(7) . . ?
C29 C28 S1 124.3(8) . . ?
S2 C28 S1 114.2(6) . . ?
C28 C29 S3 123.9(7) . . ?
C28 C29 S4 121.8(8) . . ?
S3 C29 S4 114.0(6) . . ?
C31 C30 S3 119.8(10) . . ?
C30 C31 C32 125.2(11) . . ?
C30 C31 S4 116.2(8) . . ?
C32 C31 S4 118.7(8) . . ?
C33 C32 C31 125.7(11) . . ?
C32 C33 C34 128.1(11) . . ?
C38 C34 C35 116.8(9) . . ?
C38 C34 C33 120.3(10) . . ?
C35 C34 C33 122.9(9) . . ?
C36 C35 C34 122.0(10) . . ?
N1 C36 C35 118.7(12) . . ?
N1 C37 C38 119.7(9) . . ?
C34 C38 C37 121.0(11) . . ?
C40 C39 S6 116.0(16) . . ?
C39 C40 S5 114.6(15) . . ?
C42 C41 S6 123.2(10) . . ?
C42 C41 S5 124.1(12) . . ?
S6 C41 S5 112.6(8) . . ?
C41 C42 S8 125.0(11) . . ?
C41 C42 S7 120.9(10) . . ?
S8 C42 S7 114.0(7) . . ?
C44 C43 S7 120.1(18) . . ?
C43 C44 C45 118.6(16) . . ?
C43 C44 S8 126.6(16) . . ?
C45 C44 S8 114.2(10) . . ?
C46 C45 C44 125.8(15) . . ?
C45 C46 C47 122.6(14) . . ?
C48 C47 C51 115.5(9) . . ?
C48 C47 C46 127.5(9) . . ?
C51 C47 C46 117.0(11) . . ?
C49 C48 C47 122.4(10) . . ?
N2 C49 C48 121.4(12) . . ?
N2 C50 C51 121.1(10) . . ?
C50 C51 C47 119.9(12) . . ?
C2 O1 La1 137.1(6) . . ?
C4 O2 La1 134.6(6) . . ?
C7 O3 La1 134.8(5) . . ?
C9 O4 La1 134.2(5) . . ?
C12 O5 La1 134.2(5) . . ?
C14 O6 La1 134.8(5) . . ?
C17 O7 La1 136.5(5) . . ?
C19 O8 La1 131.7(5) . . ?
C22 O9 La1 134.3(6) . . ?
C24 O10 La1 137.9(6) . . ?
C26 S1 C28 94.7(5) . . ?
C27 S2 C28 93.1(6) . . ?
C30 S3 C29 94.6(5) . . ?
C31 S4 C29 95.3(5) . . ?
C41 S5 C40 96.5(10) . . ?
C39 S6 C41 97.7(9) . . ?
C43 S7 C42 87.6(8) . . ?
C44 S8 C42 89.0(7) . . ?
O7 La1 O10 89.4(2) . . ?
O7 La1 O1 153.3(2) . . ?
O10 La1 O1 66.5(2) . . ?
O7 La1 O5 69.68(18) . . ?
O10 La1 O5 149.50(19) . . ?
O1 La1 O5 126.5(2) . . ?
O7 La1 O6 73.04(19) . . ?
O10 La1 O6 128.91(18) . . ?
O1 La1 O6 130.9(2) . . ?
O5 La1 O6 67.18(16) . . ?
O7 La1 O3 133.04(18) . . ?
O10 La1 O3 137.36(19) . . ?
O1 La1 O3 72.5(2) . . ?
O5 La1 O3 68.20(18) . . ?
O6 La1 O3 72.28(19) . . ?
O7 La1 O4 124.85(18) . . ?
O10 La1 O4 86.81(18) . . ?
O1 La1 O4 67.63(19) . . ?
O5 La1 O4 123.19(17) . . ?
O6 La1 O4 67.51(17) . . ?
O3 La1 O4 66.74(17) . . ?
O7 La1 O9 67.57(19) . . ?
O10 La1 O9 66.50(18) . . ?
O1 La1 O9 91.2(2) . . ?
O5 La1 O9 84.68(17) . . ?
O6 La1 O9 137.61(18) . . ?
O3 La1 O9 126.79(18) . . ?
O4 La1 O9 151.36(18) . . ?
O7 La1 O2 113.19(19) . . ?
O10 La1 O2 104.48(19) . . ?
O1 La1 O2 65.24(19) . . ?
O5 La1 O2 66.67(19) . . ?
O6 La1 O2 126.60(18) . . ?
O3 La1 O2 66.80(18) . . ?
O4 La1 O2 121.00(18) . . ?
O9 La1 O2 60.46(19) . . ?
O7 La1 O8 65.91(18) . . ?
O10 La1 O8 62.29(19) . . ?
O1 La1 O8 109.00(19) . . ?
O5 La1 O8 122.80(18) . . ?
O6 La1 O8 66.75(17) . . ?
O3 La1 O8 124.48(18) . . ?
O4 La1 O8 63.88(18) . . ?
O9 La1 O8 108.73(18) . . ?
O2 La1 O8 166.43(19) . . ?
C37 N1 C36 121.6(9) . . ?
C49 N2 C50 119.6(9) . . ?

loop_
_geom_bond_atom_site_label_1
_geom_bond_atom_site_label_2
_geom_bond_distance
_geom_bond_site_symmetry_2
_geom_bond_publ_flag
C1 F3 1.205(19) . ?
C1 F2 1.223(17) . ?
C1 F1 1.37(2) . ?
C1 C2 1.526(16) . ?
C2 O1 1.235(12) . ?
C2 C3 1.405(15) . ?
C3 C4 1.389(15) . ?
C4 O2 1.224(11) . ?
C4 C5 1.510(15) . ?
C5 F4 1.15(2) . ?
C5 F6 1.238(19) . ?
C5 F5 1.29(2) . ?
C6 F9 1.239(14) . ?
C6 F8 1.274(13) . ?
C6 F7 1.287(16) . ?
C6 C7 1.512(13) . ?
C7 O3 1.216(9) . ?
C7 C8 1.425(12) . ?
C8 C9 1.342(12) . ?
C9 O4 1.244(10) . ?
C9 C10 1.526(13) . ?
C10 F12 1.304(12) . ?
C10 F11 1.317(13) . ?
C10 F10 1.321(15) . ?
C11 F15 1.278(13) . ?
C11 F14 1.282(13) . ?
C11 F13 1.347(15) . ?
C11 C12 1.503(12) . ?
C12 O5 1.250(10) . ?
C12 C13 1.423(12) . ?
C13 C14 1.354(11) . ?
C14 O6 1.252(9) . ?
C14 C15 1.513(12) . ?
C15 F17 1.209(15) . ?
C15 F18 1.258(13) . ?
C15 F16 1.279(13) . ?
C16 F21 1.266(13) . ?
C16 F20 1.307(18) . ?
C16 F19 1.311(17) . ?
C16 C17 1.503(14) . ?
C17 O7 1.236(10) . ?
C17 C18 1.402(13) . ?
C18 C19 1.386(14) . ?
C19 O8 1.242(11) . ?
C19 C20 1.540(15) . ?
C20 F24 1.253(16) . ?
C20 F22 1.274(19) . ?
C20 F23 1.39(2) . ?
C21 F27 1.222(15) . ?
C21 F26 1.285(18) . ?
C21 F25 1.345(19) . ?
C21 C22 1.537(14) . ?
C22 O9 1.238(10) . ?
C22 C23 1.386(13) . ?
C23 C24 1.361(14) . ?
C24 O10 1.258(12) . ?
C24 C25 1.502(17) . ?
C25 F29 1.209(17) . ?
C25 F28 1.25(2) . ?
C25 F30 1.44(3) . ?
C26 C27 1.303(16) . ?
C26 S1 1.689(14) . ?
C27 S2 1.714(12) . ?
C28 C29 1.334(14) . ?
C28 S2 1.750(11) . ?
C28 S1 1.750(9) . ?
C29 S3 1.757(11) . ?
C29 S4 1.758(9) . ?
C30 C31 1.326(14) . ?
C30 S3 1.712(11) . ?
C31 C32 1.452(13) . ?
C31 S4 1.737(12) . ?
C32 C33 1.302(13) . ?
C33 C34 1.453(12) . ?
C34 C38 1.370(13) . ?
C34 C35 1.381(17) . ?
C35 C36 1.377(14) . ?
C36 N1 1.359(13) . ?
C37 N1 1.325(15) . ?
C37 C38 1.400(13) . ?
C39 C40 1.42(3) . ?
C39 S6 1.739(17) . ?
C40 S5 1.80(2) . ?
C41 C42 1.298(17) . ?
C41 S6 1.761(15) . ?
C41 S5 1.763(12) . ?
C42 S8 1.741(10) . ?
C42 S7 1.766(14) . ?
C43 C44 1.061(18) . ?
C43 S7 1.764(11) . ?
C44 C45 1.641(19) . ?
C44 S8 1.660(13) . ?
C45 C46 1.283(15) . ?
C46 C47 1.529(16) . ?
C47 C48 1.365(16) . ?
C47 C51 1.414(14) . ?
C48 C49 1.360(14) . ?
C49 N2 1.324(13) . ?
C50 N2 1.337(15) . ?
C50 C51 1.383(14) . ?
O1 La1 2.554(6) . ?
O2 La1 2.652(6) . ?
O3 La1 2.563(6) . ?
O4 La1 2.569(5) . ?
O5 La1 2.557(5) . ?
O6 La1 2.561(5) . ?
O7 La1 2.526(6) . ?
O8 La1 2.688(6) . ?
O9 La1 2.616(5) . ?
O10 La1 2.544(6) . ?
